data_7161027
loop_
_publ_author_name
'Zhang, Yajuan'
'Chai, Fuxiang'
'Hu, Qiong'
'Chang, Meng'
'Qiang, Ruihua'
'Hu, Yimin'

_publ_section_title
;
 Three-component tandem benzyl-C(sp<sup>3</sup>)-H functionalization
 <i>via</i> thermally generated arynes with phenazine.
;
_journal_issue 6
_journal_name_full 'Organic &amp; biomolecular chemistry'
_journal_page_first 1231
_journal_page_last 1236
_journal_paper_doi 10.1039/d5ob01818h
_journal_volume 24
_journal_year 2026
_chemical_formula_moiety 'C46 H35 Cl N2 O4'
_chemical_formula_sum 'C46 H35 Cl N2 O4'
_chemical_formula_weight 715.21
_space_group_crystal_system triclinic
_space_group_IT_number 2
_space_group_name_Hall '-P 1'
_space_group_name_H-M_alt 'P -1'
_atom_sites_solution_hydrogens geom
_audit_creation_date 2025-06-30
_audit_creation_method
;
Olex2 1.5
(compiled 2023.08.24 svn.re1ec1418 for OlexSys, GUI svn.r6817)
;
_audit_update_record
;
2025-10-07 deposited with the CCDC.	2025-12-17 downloaded from the CCDC.
;
_cell_angle_alpha 112.6600(10)
_cell_angle_beta 105.0610(10)
_cell_angle_gamma 98.3290(10)
_cell_formula_units_Z 2
_cell_length_a 10.3480(2)
_cell_length_b 13.4185(3)
_cell_length_c 15.4355(3)
_cell_measurement_reflns_used 9940
_cell_measurement_temperature 273(2)
_cell_measurement_theta_max 68.297
_cell_measurement_theta_min 3.307
_cell_volume 1836.32(7)
_computing_cell_refinement 'SAINT v8.37A (Bruker, 2015)'
_computing_data_reduction 'SAINT v8.37A (Bruker, 2015)'
_computing_molecular_graphics 'Olex2 1.5 (Dolomanov et al., 2009)'
_computing_publication_material 'Olex2 1.5 (Dolomanov et al., 2009)'
_computing_structure_refinement 'ShelXL (Sheldrick, 2015)'
_computing_structure_solution 'SHELXT 2014/5 (Sheldrick, 2014)'
_diffrn_ambient_temperature 273.15
_diffrn_detector 'Bruker APEX2 area detector'
_diffrn_detector_area_resol_mean 7.9
_diffrn_detector_type 'CCD area detector'
_diffrn_measured_fraction_theta_full 0.998
_diffrn_measured_fraction_theta_max 0.996
_diffrn_measurement_device 'three-circle diffractometer'
_diffrn_measurement_device_type 'Bruker SMART APEX2 area detector'
_diffrn_measurement_method '\w and \f scans'
_diffrn_radiation_monochromator 'mirror optics'
_diffrn_radiation_probe x-ray
_diffrn_radiation_type CuK\a
_diffrn_radiation_wavelength 1.54178
_diffrn_reflns_av_R_equivalents 0.0533
_diffrn_reflns_av_unetI/netI 0.0474
_diffrn_reflns_Laue_measured_fraction_full 0.998
_diffrn_reflns_Laue_measured_fraction_max 0.996
_diffrn_reflns_limit_h_max 12
_diffrn_reflns_limit_h_min -12
_diffrn_reflns_limit_k_max 14
_diffrn_reflns_limit_k_min -16
_diffrn_reflns_limit_l_max 18
_diffrn_reflns_limit_l_min -18
_diffrn_reflns_number 28852
_diffrn_reflns_point_group_measured_fraction_full 0.998
_diffrn_reflns_point_group_measured_fraction_max 0.996
_diffrn_reflns_theta_full 67.679
_diffrn_reflns_theta_max 68.434
_diffrn_reflns_theta_min 3.306
_diffrn_source 'microfocus sealed X-ray tube'
_diffrn_source_type 'Incoatec I\ms'
_diffrn_standards_number 0
_exptl_absorpt_coefficient_mu 1.303
_exptl_absorpt_correction_T_max 0.7531
_exptl_absorpt_correction_T_min 0.4230
_exptl_absorpt_process_details
'SADABS-2016/2 (Bruker,2016/2) was used for absorption correction. wR2(int) was 0.1257 before and 0.0794 after correction. The Ratio of minimum to maximum transmission is 0.5617. The \l/2 correction factor is Not present.'
_exptl_crystal_colour 'clear light green'
_exptl_crystal_colour_lustre clear
_exptl_crystal_colour_modifier light
_exptl_crystal_colour_primary green
_exptl_crystal_density_diffrn 1.293
_exptl_crystal_description block
_exptl_crystal_F_000 748
_exptl_crystal_size_max 0.17
_exptl_crystal_size_mid 0.16
_exptl_crystal_size_min 0.15
_refine_diff_density_max 0.605
_refine_diff_density_min -0.411
_refine_diff_density_rms 0.045
_refine_ls_extinction_method none
_refine_ls_goodness_of_fit_ref 1.114
_refine_ls_hydrogen_treatment constr
_refine_ls_matrix_type full
_refine_ls_number_parameters 480
_refine_ls_number_reflns 6725
_refine_ls_number_restraints 36
_refine_ls_restrained_S_all 1.161
_refine_ls_R_factor_all 0.0745
_refine_ls_R_factor_gt 0.0628
_refine_ls_shift/su_max 0.000
_refine_ls_shift/su_mean 0.000
_refine_ls_structure_factor_coef Fsqd
_refine_ls_weighting_details 'w=1/[\s^2^(Fo^2^)+(0.0927P)^2^+0.5580P] where P=(Fo^2^+2Fc^2^)/3'
_refine_ls_weighting_scheme calc
_refine_ls_wR_factor_gt 0.1789
_refine_ls_wR_factor_ref 0.1908
_reflns_Friedel_coverage 0.000
_reflns_number_gt 5249
_reflns_number_total 6725
_reflns_threshold_expression 'I > 2\s(I)'
_cod_data_source_file d5ob01818h2.cif
_cod_data_source_block cu_20250515e_0m_a
_cod_database_code 7161027
_shelx_shelxl_version_number 2018/3
_shelx_space_group_comment
;
The symmetry employed for this shelxl refinement is uniquely defined
by the following loop, which should always be used as a source of
symmetry information in preference to the above space-group names.
They are only intended as comments.
;
_shelx_estimated_absorpt_t_max 0.829
_shelx_estimated_absorpt_t_min 0.809
_olex2_refinement_description
;
1. Uiso/Uaniso restraints and constraints
C21 \\sim C22 \\sim C23 \\sim C18 \\sim C19 \\sim C20: within 2A with sigma of
0.001 and sigma for terminal atoms of 0.002 within 2A
2.a Secondary CH2 refined with riding coordinates:
 C13(H13A,H13B), C40(H40A,H40B), C11(H11A,H11B)
2.b Aromatic/amide H refined with riding coordinates:
 C38(H38), C16(H16), C29(H29), C35(H35), C37(H37), C32(H32), C1(H1), C5(H5),
 C46(H46), C19(H19), C36(H36), C23(H23), C30(H30), C42(H42), C4(H4), C45(H45),
 C3(H3), C2(H2), C31(H31), C20(H20), C21(H21), C22(H22), C43(H43)
2.c Idealised Me refined as rotating group:
 C27(H27A,H27B,H27C), C25(H25A,H25B,H25C)
;
_olex2_submission_special_instructions 'No special instructions were received'

loop_
_space_group_symop_operation_xyz
'x, y, z'
'-x, -y, -z'

loop_
_atom_site_label
_atom_site_type_symbol
_atom_site_fract_x
_atom_site_fract_y
_atom_site_fract_z
_atom_site_U_iso_or_equiv
_atom_site_adp_type
_atom_site_occupancy
_atom_site_site_symmetry_order
_atom_site_calc_flag
_atom_site_refinement_flags_posn
_atom_site_refinement_flags_adp
_atom_site_refinement_flags_occupancy
_atom_site_disorder_assembly
_atom_site_disorder_group
Cl1 Cl 0.36600(14) -0.44979(9) 0.49834(8) 0.1238(4) Uani 1 1 d . . . . .
O4 O 0.88790(17) 0.31536(14) 0.77763(14) 0.0634(5) Uani 1 1 d . . . . .
O2 O 0.72449(19) 0.40107(14) 0.92815(12) 0.0656(5) Uani 1 1 d . . . . .
N1 N 0.30973(18) 0.28052(14) 0.68223(13) 0.0460(4) Uani 1 1 d . . . . .
O3 O 0.9744(2) 0.46716(17) 0.76180(17) 0.0765(5) Uani 1 1 d . . . . .
N2 N 0.2079(2) 0.05151(16) 0.61528(16) 0.0606(5) Uani 1 1 d . . . . .
O1 O 0.8780(2) 0.56302(18) 0.98022(15) 0.0910(7) Uani 1 1 d . . . . .
C14 C 0.5230(2) 0.42985(17) 0.73952(15) 0.0443(5) Uani 1 1 d . . . . .
C39 C 0.3184(2) 0.23699(17) 0.75280(16) 0.0451(5) Uani 1 1 d . . . . .
C28 C 0.2833(2) 0.20776(18) 0.58130(16) 0.0473(5) Uani 1 1 d . . . . .
C15 C 0.3804(2) 0.39682(17) 0.71768(15) 0.0455(5) Uani 1 1 d . . . . .
C24 C 0.7959(2) 0.47937(18) 0.91396(17) 0.0508(5) Uani 1 1 d . . . . .
C34 C 0.2640(2) 0.12032(18) 0.71826(18) 0.0510(5) Uani 1 1 d . . . . .
C38 C 0.3716(2) 0.3057(2) 0.85482(17) 0.0547(5) Uani 1 1 d . . . . .
H38 H 0.409880 0.382212 0.878049 0.066 Uiso 1 1 calc R . . . .
C10 C 0.5901(2) 0.54202(17) 0.77172(16) 0.0471(5) Uani 1 1 d . . . . .
C9 C 0.5163(2) 0.62297(17) 0.78228(16) 0.0481(5) Uani 1 1 d . . . . .
C17 C 0.3708(2) 0.58949(18) 0.76199(16) 0.0494(5) Uani 1 1 d . . . . .
C16 C 0.3069(2) 0.47658(18) 0.73016(16) 0.0486(5) Uani 1 1 d . . . . .
H16 H 0.211722 0.454092 0.716856 0.058 Uiso 1 1 calc R . . . .
C13 C 0.6247(2) 0.36040(18) 0.73369(17) 0.0484(5) Uani 1 1 d . . . . .
H13A H 0.623728 0.322161 0.665784 0.058 Uiso 1 1 calc R . . . .
H13B H 0.605476 0.305494 0.758381 0.058 Uiso 1 1 calc R . . . .
C6 C 0.7144(3) 0.94377(18) 0.85679(17) 0.0532(5) Uani 1 1 d . . . . .
C8 C 0.5887(3) 0.73629(19) 0.81023(17) 0.0540(5) Uani 1 1 d . . . . .
C26 C 0.8876(2) 0.41431(19) 0.77788(17) 0.0532(5) Uani 1 1 d . . . . .
C33 C 0.2370(2) 0.09111(19) 0.54851(17) 0.0534(5) Uani 1 1 d . . . . .
C7 C 0.6492(3) 0.83001(19) 0.83187(17) 0.0555(6) Uani 1 1 d . . . . .
C12 C 0.7649(2) 0.45103(18) 0.80301(17) 0.0488(5) Uani 1 1 d . . . . .
C29 C 0.2941(3) 0.2479(2) 0.51225(18) 0.0607(6) Uani 1 1 d . . . . .
H29 H 0.321861 0.324901 0.533028 0.073 Uiso 1 1 calc R . . . .
C18 C 0.2848(3) 0.6698(2) 0.7736(2) 0.0691(5) Uani 1 1 d . U . . .
C41 C 0.1831(2) -0.1562(2) 0.55502(19) 0.0592(6) Uani 1 1 d . . . . .
C40 C 0.1164(3) -0.0608(2) 0.5755(2) 0.0644(7) Uani 1 1 d . . . . .
H40A H 0.045312 -0.075449 0.513612 0.077 Uiso 1 1 calc R . . . .
H40B H 0.069756 -0.061368 0.622419 0.077 Uiso 1 1 calc R . . . .
C35 C 0.2668(3) 0.0789(2) 0.7880(2) 0.0650(6) Uani 1 1 d . . . . .
H35 H 0.234833 0.001895 0.766128 0.078 Uiso 1 1 calc R . . . .
C27 C 1.0051(3) 0.2727(2) 0.7637(2) 0.0703(7) Uani 1 1 d . . . . .
H27A H 1.018111 0.273096 0.704468 0.105 Uiso 1 1 calc GR . . . .
H27B H 0.987579 0.197271 0.756731 0.105 Uiso 1 1 calc GR . . . .
H27C H 1.087339 0.319344 0.820584 0.105 Uiso 1 1 calc GR . . . .
C11 C 0.7436(2) 0.55676(19) 0.78957(19) 0.0558(6) Uani 1 1 d . . . . .
H11A H 0.799319 0.625102 0.849193 0.067 Uiso 1 1 calc R . . . .
H11B H 0.766313 0.557938 0.732760 0.067 Uiso 1 1 calc R . . . .
C37 C 0.3689(3) 0.2625(2) 0.9233(2) 0.0661(7) Uani 1 1 d . . . . .
H37 H 0.402716 0.310151 0.991489 0.079 Uiso 1 1 calc R . . . .
C32 C 0.2160(3) 0.0195(2) 0.4501(2) 0.0696(7) Uani 1 1 d . . . . .
H32 H 0.193826 -0.057671 0.429241 0.084 Uiso 1 1 calc R . . . .
C1 C 0.6332(3) 1.0149(2) 0.8457(2) 0.0689(7) Uani 1 1 d . . . . .
H1 H 0.536701 0.988566 0.822555 0.083 Uiso 1 1 calc R . . . .
C5 C 0.8581(3) 0.9853(2) 0.8922(2) 0.0666(7) Uani 1 1 d . . . . .
H5 H 0.914299 0.939163 0.900581 0.080 Uiso 1 1 calc R . . . .
C46 C 0.0996(3) -0.2644(2) 0.4963(2) 0.0709(7) Uani 1 1 d . . . . .
H46 H 0.004030 -0.277003 0.468983 0.085 Uiso 1 1 calc R . . . .
C19 C 0.1571(3) 0.6407(3) 0.6993(3) 0.0773(5) Uani 1 1 d . U . . .
H19 H 0.129148 0.572616 0.642193 0.093 Uiso 1 1 calc R . . . .
C36 C 0.3163(3) 0.1495(2) 0.8895(2) 0.0713(7) Uani 1 1 d . . . . .
H36 H 0.313652 0.120203 0.934901 0.086 Uiso 1 1 calc R . . . .
C23 C 0.3238(4) 0.7716(2) 0.8583(3) 0.0763(5) Uani 1 1 d . U . . .
H23 H 0.408919 0.793473 0.908988 0.092 Uiso 1 1 calc R . . . .
C30 C 0.2641(3) 0.1746(3) 0.4125(2) 0.0728(7) Uani 1 1 d . . . . .
H30 H 0.268892 0.202589 0.366593 0.087 Uiso 1 1 calc R . . . .
C42 C 0.3246(3) -0.1400(3) 0.5947(3) 0.0817(9) Uani 1 1 d . . . . .
H42 H 0.383030 -0.067343 0.633410 0.098 Uiso 1 1 calc R . . . .
C4 C 0.9177(3) 1.0958(3) 0.9149(2) 0.0806(8) Uani 1 1 d . . . . .
H4 H 1.014064 1.123544 0.938629 0.097 Uiso 1 1 calc R . . . .
C45 C 0.1559(4) -0.3547(2) 0.4773(2) 0.0813(8) Uani 1 1 d . . . . .
H45 H 0.098995 -0.427482 0.436118 0.098 Uiso 1 1 calc R . . . .
C3 C 0.8363(4) 1.1641(2) 0.9029(3) 0.0845(9) Uani 1 1 d . . . . .
H3 H 0.877178 1.237939 0.917940 0.101 Uiso 1 1 calc R . . . .
C2 C 0.6949(4) 1.1242(2) 0.8687(2) 0.0832(9) Uani 1 1 d . . . . .
H2 H 0.639814 1.171187 0.860987 0.100 Uiso 1 1 calc R . . . .
C25 C 0.7509(4) 0.4197(3) 1.0300(2) 0.0791(8) Uani 1 1 d . . . . .
H25A H 0.687249 0.361443 1.031776 0.119 Uiso 1 1 calc GR . . . .
H25B H 0.738511 0.491249 1.067752 0.119 Uiso 1 1 calc GR . . . .
H25C H 0.844689 0.418761 1.058674 0.119 Uiso 1 1 calc GR . . . .
C44 C 0.2954(4) -0.3359(3) 0.5196(2) 0.0787(8) Uani 1 1 d . . . . .
C31 C 0.2274(3) 0.0613(3) 0.3821(2) 0.0784(8) Uani 1 1 d . . . . .
H31 H 0.210159 0.012066 0.315839 0.094 Uiso 1 1 calc R . . . .
C20 C 0.0703(4) 0.7112(3) 0.7084(3) 0.0854(6) Uani 1 1 d . U . . .
H20 H -0.014365 0.691193 0.657812 0.102 Uiso 1 1 calc R . . . .
C21 C 0.1113(4) 0.8101(3) 0.7929(3) 0.0859(6) Uani 1 1 d . U . . .
H21 H 0.053028 0.857079 0.799545 0.103 Uiso 1 1 calc R . . . .
C22 C 0.2342(4) 0.8417(3) 0.8673(3) 0.0836(6) Uani 1 1 d . U . . .
H22 H 0.259618 0.909623 0.924192 0.100 Uiso 1 1 calc R . . . .
C43 C 0.3803(4) -0.2300(3) 0.5775(3) 0.0917(10) Uani 1 1 d . . . . .
H43 H 0.475616 -0.218300 0.605353 0.110 Uiso 1 1 calc R . . . .

loop_
_atom_site_aniso_label
_atom_site_aniso_U_11
_atom_site_aniso_U_22
_atom_site_aniso_U_33
_atom_site_aniso_U_23
_atom_site_aniso_U_13
_atom_site_aniso_U_12
Cl1 0.1767(11) 0.1142(8) 0.1174(8) 0.0570(6) 0.0656(8) 0.1011(8)
O4 0.0526(9) 0.0612(10) 0.0890(12) 0.0371(9) 0.0330(9) 0.0240(8)
O2 0.0765(11) 0.0557(10) 0.0537(9) 0.0230(8) 0.0175(8) -0.0003(8)
N1 0.0472(9) 0.0374(9) 0.0488(10) 0.0178(7) 0.0139(7) 0.0078(7)
O3 0.0648(11) 0.0753(12) 0.1045(15) 0.0460(11) 0.0444(11) 0.0165(9)
N2 0.0643(12) 0.0406(10) 0.0628(12) 0.0185(9) 0.0134(10) 0.0026(9)
O1 0.1000(15) 0.0719(13) 0.0605(11) 0.0164(10) 0.0093(11) -0.0214(12)
C14 0.0458(11) 0.0387(10) 0.0452(11) 0.0182(9) 0.0123(9) 0.0097(8)
C39 0.0420(10) 0.0428(11) 0.0537(12) 0.0227(9) 0.0180(9) 0.0140(8)
C28 0.0422(10) 0.0459(11) 0.0460(11) 0.0167(9) 0.0102(9) 0.0093(9)
C15 0.0486(11) 0.0378(10) 0.0462(11) 0.0179(9) 0.0135(9) 0.0082(8)
C24 0.0471(11) 0.0437(12) 0.0558(13) 0.0184(10) 0.0154(10) 0.0104(9)
C34 0.0478(11) 0.0455(12) 0.0608(13) 0.0246(10) 0.0182(10) 0.0138(9)
C38 0.0587(13) 0.0503(13) 0.0549(13) 0.0221(10) 0.0203(10) 0.0163(10)
C10 0.0490(11) 0.0399(11) 0.0479(11) 0.0195(9) 0.0118(9) 0.0086(9)
C9 0.0594(12) 0.0376(11) 0.0454(11) 0.0194(9) 0.0146(9) 0.0111(9)
C17 0.0591(12) 0.0449(11) 0.0488(11) 0.0228(9) 0.0203(10) 0.0184(10)
C16 0.0497(11) 0.0467(12) 0.0526(12) 0.0238(10) 0.0184(9) 0.0153(9)
C13 0.0472(11) 0.0422(11) 0.0524(12) 0.0197(9) 0.0143(9) 0.0114(9)
C6 0.0654(14) 0.0390(11) 0.0518(12) 0.0188(9) 0.0183(10) 0.0122(10)
C8 0.0638(14) 0.0435(12) 0.0518(12) 0.0214(10) 0.0152(10) 0.0143(10)
C26 0.0485(12) 0.0511(13) 0.0532(12) 0.0198(10) 0.0148(10) 0.0090(10)
C33 0.0495(12) 0.0450(12) 0.0541(13) 0.0166(10) 0.0105(10) 0.0088(9)
C7 0.0662(14) 0.0415(12) 0.0550(13) 0.0206(10) 0.0168(11) 0.0134(10)
C12 0.0455(11) 0.0435(11) 0.0540(12) 0.0202(9) 0.0153(9) 0.0096(9)
C29 0.0599(14) 0.0574(14) 0.0575(14) 0.0236(11) 0.0163(11) 0.0075(11)
C18 0.0929(10) 0.0668(9) 0.0938(11) 0.0564(8) 0.0583(9) 0.0463(9)
C41 0.0540(13) 0.0471(13) 0.0657(15) 0.0243(11) 0.0089(11) 0.0071(10)
C40 0.0520(13) 0.0440(13) 0.0826(17) 0.0251(12) 0.0101(12) 0.0040(10)
C35 0.0705(15) 0.0556(14) 0.0783(17) 0.0385(13) 0.0272(13) 0.0164(12)
C27 0.0584(14) 0.0686(17) 0.0837(18) 0.0264(14) 0.0298(13) 0.0280(12)
C11 0.0498(12) 0.0472(12) 0.0663(14) 0.0276(11) 0.0132(10) 0.0071(10)
C37 0.0742(16) 0.0731(17) 0.0556(14) 0.0296(13) 0.0251(12) 0.0249(13)
C32 0.0713(16) 0.0515(14) 0.0609(15) 0.0096(12) 0.0118(12) 0.0091(12)
C1 0.0741(16) 0.0494(14) 0.0767(17) 0.0279(12) 0.0159(13) 0.0177(12)
C5 0.0667(15) 0.0551(14) 0.0746(17) 0.0242(13) 0.0272(13) 0.0148(12)
C46 0.0642(15) 0.0500(14) 0.0815(18) 0.0265(13) 0.0078(13) 0.0067(11)
C19 0.0933(11) 0.0735(10) 0.1023(11) 0.0556(9) 0.0530(9) 0.0461(9)
C36 0.0808(18) 0.0762(18) 0.0757(18) 0.0489(15) 0.0307(14) 0.0246(14)
C23 0.1017(11) 0.0694(10) 0.0965(11) 0.0516(9) 0.0589(9) 0.0463(9)
C30 0.0762(17) 0.0804(19) 0.0512(14) 0.0260(13) 0.0175(12) 0.0091(14)
C42 0.0549(15) 0.0645(17) 0.098(2) 0.0210(15) 0.0094(14) 0.0129(13)
C4 0.0786(19) 0.0628(17) 0.088(2) 0.0235(15) 0.0353(16) -0.0002(14)
C45 0.102(2) 0.0489(15) 0.0815(19) 0.0249(14) 0.0220(17) 0.0193(15)
C3 0.119(3) 0.0455(15) 0.087(2) 0.0281(14) 0.0430(19) 0.0082(16)
C2 0.113(3) 0.0496(15) 0.090(2) 0.0343(15) 0.0307(19) 0.0288(16)
C25 0.096(2) 0.0764(19) 0.0560(15) 0.0283(14) 0.0226(14) 0.0098(16)
C44 0.102(2) 0.080(2) 0.0677(17) 0.0352(15) 0.0347(16) 0.0486(18)
C31 0.0852(19) 0.0744(19) 0.0507(14) 0.0104(13) 0.0174(13) 0.0120(15)
C20 0.0985(11) 0.0796(10) 0.1093(12) 0.0546(9) 0.0528(10) 0.0459(9)
C21 0.1029(11) 0.0792(10) 0.1087(12) 0.0526(9) 0.0584(10) 0.0470(9)
C22 0.1069(11) 0.0749(10) 0.1025(11) 0.0498(9) 0.0605(9) 0.0453(9)
C43 0.0706(18) 0.094(2) 0.098(2) 0.033(2) 0.0199(17) 0.0360(17)

loop_
_atom_type_symbol
_atom_type_description
_atom_type_scat_dispersion_real
_atom_type_scat_dispersion_imag
_atom_type_scat_source
C C 0.0181 0.0091 'International Tables Vol C Tables 4.2.6.8 and 6.1.1.4'
H H 0.0000 0.0000 'International Tables Vol C Tables 4.2.6.8 and 6.1.1.4'
Cl Cl 0.3639 0.7018 'International Tables Vol C Tables 4.2.6.8 and 6.1.1.4'
N N 0.0311 0.0180 'International Tables Vol C Tables 4.2.6.8 and 6.1.1.4'
O O 0.0492 0.0322 'International Tables Vol C Tables 4.2.6.8 and 6.1.1.4'

loop_
_geom_angle_atom_site_label_1
_geom_angle_atom_site_label_2
_geom_angle_atom_site_label_3
_geom_angle
_geom_angle_site_symmetry_1
_geom_angle_site_symmetry_3
_geom_angle_publ_flag
C26 O4 C27 117.6(2) . . ?
C24 O2 C25 116.7(2) . . ?
C39 N1 C15 118.20(17) . . ?
C28 N1 C39 119.84(17) . . ?
C28 N1 C15 117.41(17) . . ?
C34 N2 C33 120.17(19) . . ?
C34 N2 C40 120.7(2) . . ?
C33 N2 C40 119.1(2) . . ?
C15 C14 C10 119.84(19) . . ?
C15 C14 C13 129.33(19) . . ?
C10 C14 C13 110.82(18) . . ?
N1 C39 C34 118.93(19) . . ?
C38 C39 N1 122.04(19) . . ?
C38 C39 C34 118.9(2) . . ?
C33 C28 N1 118.9(2) . . ?
C29 C28 N1 121.9(2) . . ?
C29 C28 C33 119.1(2) . . ?
C14 C15 N1 120.19(19) . . ?
C16 C15 N1 120.43(19) . . ?
C16 C15 C14 119.39(19) . . ?
O2 C24 C12 113.28(18) . . ?
O1 C24 O2 123.6(2) . . ?
O1 C24 C12 123.1(2) . . ?
N2 C34 C39 118.8(2) . . ?
C35 C34 N2 122.5(2) . . ?
C35 C34 C39 118.6(2) . . ?
C39 C38 H38 119.3 . . ?
C39 C38 C37 121.3(2) . . ?
C37 C38 H38 119.3 . . ?
C14 C10 C9 121.2(2) . . ?
C14 C10 C11 110.00(18) . . ?
C9 C10 C11 128.76(19) . . ?
C10 C9 C17 118.85(19) . . ?
C10 C9 C8 119.2(2) . . ?
C17 C9 C8 122.0(2) . . ?
C9 C17 C18 122.6(2) . . ?
C16 C17 C9 118.4(2) . . ?
C16 C17 C18 118.9(2) . . ?
C15 C16 C17 122.2(2) . . ?
C15 C16 H16 118.9 . . ?
C17 C16 H16 118.9 . . ?
C14 C13 H13A 111.4 . . ?
C14 C13 H13B 111.4 . . ?
C14 C13 C12 101.76(16) . . ?
H13A C13 H13B 109.3 . . ?
C12 C13 H13A 111.4 . . ?
C12 C13 H13B 111.4 . . ?
C1 C6 C7 119.9(2) . . ?
C5 C6 C7 121.3(2) . . ?
C5 C6 C1 118.8(2) . . ?
C7 C8 C9 178.8(3) . . ?
O4 C26 C12 110.58(19) . . ?
O3 C26 O4 124.0(2) . . ?
O3 C26 C12 125.4(2) . . ?
N2 C33 C28 118.9(2) . . ?
C32 C33 N2 122.2(2) . . ?
C32 C33 C28 118.8(2) . . ?
C8 C7 C6 176.8(3) . . ?
C24 C12 C13 112.99(18) . . ?
C24 C12 C11 107.90(19) . . ?
C26 C12 C24 106.00(18) . . ?
C26 C12 C13 112.14(18) . . ?
C26 C12 C11 114.02(19) . . ?
C11 C12 C13 103.89(17) . . ?
C28 C29 H29 119.5 . . ?
C28 C29 C30 121.0(2) . . ?
C30 C29 H29 119.5 . . ?
C19 C18 C17 119.2(3) . . ?
C23 C18 C17 122.6(3) . . ?
C23 C18 C19 118.2(3) . . ?
C46 C41 C40 118.9(2) . . ?
C46 C41 C42 118.4(3) . . ?
C42 C41 C40 122.8(2) . . ?
N2 C40 C41 116.8(2) . . ?
N2 C40 H40A 108.1 . . ?
N2 C40 H40B 108.1 . . ?
C41 C40 H40A 108.1 . . ?
C41 C40 H40B 108.1 . . ?
H40A C40 H40B 107.3 . . ?
C34 C35 H35 119.3 . . ?
C36 C35 C34 121.4(2) . . ?
C36 C35 H35 119.3 . . ?
O4 C27 H27A 109.5 . . ?
O4 C27 H27B 109.5 . . ?
O4 C27 H27C 109.5 . . ?
H27A C27 H27B 109.5 . . ?
H27A C27 H27C 109.5 . . ?
H27B C27 H27C 109.5 . . ?
C10 C11 C12 101.83(17) . . ?
C10 C11 H11A 111.4 . . ?
C10 C11 H11B 111.4 . . ?
C12 C11 H11A 111.4 . . ?
C12 C11 H11B 111.4 . . ?
H11A C11 H11B 109.3 . . ?
C38 C37 H37 120.2 . . ?
C36 C37 C38 119.5(2) . . ?
C36 C37 H37 120.2 . . ?
C33 C32 H32 119.5 . . ?
C33 C32 C31 121.0(3) . . ?
C31 C32 H32 119.5 . . ?
C6 C1 H1 119.9 . . ?
C2 C1 C6 120.3(3) . . ?
C2 C1 H1 119.9 . . ?
C6 C5 H5 120.1 . . ?
C6 C5 C4 119.8(3) . . ?
C4 C5 H5 120.1 . . ?
C41 C46 H46 119.6 . . ?
C41 C46 C45 120.9(3) . . ?
C45 C46 H46 119.6 . . ?
C18 C19 H19 119.3 . . ?
C20 C19 C18 121.4(3) . . ?
C20 C19 H19 119.3 . . ?
C35 C36 H36 120.0 . . ?
C37 C36 C35 120.1(2) . . ?
C37 C36 H36 120.0 . . ?
C18 C23 H23 120.0 . . ?
C18 C23 C22 119.9(3) . . ?
C22 C23 H23 120.0 . . ?
C29 C30 H30 120.1 . . ?
C31 C30 C29 119.8(3) . . ?
C31 C30 H30 120.1 . . ?
C41 C42 H42 119.6 . . ?
C43 C42 C41 120.8(3) . . ?
C43 C42 H42 119.6 . . ?
C5 C4 H4 119.7 . . ?
C3 C4 C5 120.6(3) . . ?
C3 C4 H4 119.7 . . ?
C46 C45 H45 120.4 . . ?
C44 C45 C46 119.3(3) . . ?
C44 C45 H45 120.4 . . ?
C4 C3 H3 120.0 . . ?
C4 C3 C2 120.0(3) . . ?
C2 C3 H3 120.0 . . ?
C1 C2 H2 119.7 . . ?
C3 C2 C1 120.6(3) . . ?
C3 C2 H2 119.7 . . ?
O2 C25 H25A 109.5 . . ?
O2 C25 H25B 109.5 . . ?
O2 C25 H25C 109.5 . . ?
H25A C25 H25B 109.5 . . ?
H25A C25 H25C 109.5 . . ?
H25B C25 H25C 109.5 . . ?
C45 C44 Cl1 119.4(3) . . ?
C43 C44 Cl1 119.6(3) . . ?
C43 C44 C45 121.0(3) . . ?
C32 C31 H31 120.0 . . ?
C30 C31 C32 120.1(3) . . ?
C30 C31 H31 120.0 . . ?
C19 C20 H20 120.6 . . ?
C21 C20 C19 118.9(4) . . ?
C21 C20 H20 120.6 . . ?
C20 C21 H21 119.1 . . ?
C22 C21 C20 121.9(3) . . ?
C22 C21 H21 119.1 . . ?
C23 C22 H22 120.1 . . ?
C21 C22 C23 119.8(3) . . ?
C21 C22 H22 120.1 . . ?
C42 C43 H43 120.2 . . ?
C44 C43 C42 119.6(3) . . ?
C44 C43 H43 120.2 . . ?

loop_
_geom_bond_atom_site_label_1
_geom_bond_atom_site_label_2
_geom_bond_distance
_geom_bond_site_symmetry_2
_geom_bond_publ_flag
Cl1 C44 1.743(3) . ?
O4 C26 1.327(3) . ?
O4 C27 1.444(3) . ?
O2 C24 1.317(3) . ?
O2 C25 1.437(3) . ?
N1 C39 1.411(3) . ?
N1 C28 1.409(3) . ?
N1 C15 1.440(3) . ?
O3 C26 1.200(3) . ?
N2 C34 1.397(3) . ?
N2 C33 1.404(3) . ?
N2 C40 1.455(3) . ?
O1 C24 1.190(3) . ?
C14 C15 1.388(3) . ?
C14 C10 1.391(3) . ?
C14 C13 1.500(3) . ?
C39 C34 1.413(3) . ?
C39 C38 1.384(3) . ?
C28 C33 1.408(3) . ?
C28 C29 1.387(3) . ?
C15 C16 1.383(3) . ?
C24 C12 1.535(3) . ?
C34 C35 1.385(3) . ?
C38 H38 0.9300 . ?
C38 C37 1.391(3) . ?
C10 C9 1.400(3) . ?
C10 C11 1.509(3) . ?
C9 C17 1.420(3) . ?
C9 C8 1.434(3) . ?
C17 C16 1.393(3) . ?
C17 C18 1.482(3) . ?
C16 H16 0.9300 . ?
C13 H13A 0.9700 . ?
C13 H13B 0.9700 . ?
C13 C12 1.552(3) . ?
C6 C7 1.431(3) . ?
C6 C1 1.390(4) . ?
C6 C5 1.386(4) . ?
C8 C7 1.194(3) . ?
C26 C12 1.515(3) . ?
C33 C32 1.386(4) . ?
C12 C11 1.548(3) . ?
C29 H29 0.9300 . ?
C29 C30 1.389(4) . ?
C18 C19 1.391(5) . ?
C18 C23 1.389(4) . ?
C41 C40 1.509(4) . ?
C41 C46 1.375(3) . ?
C41 C42 1.380(4) . ?
C40 H40A 0.9700 . ?
C40 H40B 0.9700 . ?
C35 H35 0.9300 . ?
C35 C36 1.384(4) . ?
C27 H27A 0.9600 . ?
C27 H27B 0.9600 . ?
C27 H27C 0.9600 . ?
C11 H11A 0.9700 . ?
C11 H11B 0.9700 . ?
C37 H37 0.9300 . ?
C37 C36 1.368(4) . ?
C32 H32 0.9300 . ?
C32 C31 1.388(4) . ?
C1 H1 0.9300 . ?
C1 C2 1.376(4) . ?
C5 H5 0.9300 . ?
C5 C4 1.387(4) . ?
C46 H46 0.9300 . ?
C46 C45 1.383(4) . ?
C19 H19 0.9300 . ?
C19 C20 1.389(4) . ?
C36 H36 0.9300 . ?
C23 H23 0.9300 . ?
C23 C22 1.408(4) . ?
C30 H30 0.9300 . ?
C30 C31 1.366(4) . ?
C42 H42 0.9300 . ?
C42 C43 1.377(4) . ?
C4 H4 0.9300 . ?
C4 C3 1.363(5) . ?
C45 H45 0.9300 . ?
C45 C44 1.361(5) . ?
C3 H3 0.9300 . ?
C3 C2 1.364(5) . ?
C2 H2 0.9300 . ?
C25 H25A 0.9600 . ?
C25 H25B 0.9600 . ?
C25 H25C 0.9600 . ?
C44 C43 1.357(5) . ?
C31 H31 0.9300 . ?
C20 H20 0.9300 . ?
C20 C21 1.363(5) . ?
C21 H21 0.9300 . ?
C21 C22 1.351(5) . ?
C22 H22 0.9300 . ?
C43 H43 0.9300 . ?
